data_2227887
loop_
_publ_author_name
'DeBurgomaster, Paul'
'Zubieta, Jon'

_publ_section_title
;
 A one-dimensional copper(II) phenylenediphosphonate:
 <i>catena</i>-poly[[(1,10-phenanthroline-\k^2^<i>N</i>,<i>N</i>')copper(II)]-\m~3~-[<i>m</i>-phenylenediphosphonato-\k^3^<i>O</i>:<i>O</i>':<i>O</i>'']]
;
_journal_coeditor_code PK2259
_journal_issue 10
_journal_name_full 'Acta Crystallographica Section E'
_journal_page_first m1304
_journal_page_last m1305
_journal_paper_doi 10.1107/S1600536810037359
_journal_volume 66
_journal_year 2010
_chemical_formula_iupac '[Cu (C12 H8 N2) (C6 H6 O6 P2)]'
_chemical_formula_moiety 'C18 H14 Cu N2 O6 P2'
_chemical_formula_sum 'C18 H14 Cu N2 O6 P2'
_chemical_formula_weight 479.79
_chemical_name_systematic
;
<i>catena</i>-poly[[(1,10-phenanthroline-\k^2^<i>N</i>,<i>N</i>')copper(II)]-
\m~3~-[<i>m</i>-phenylenediphosphonato-\k^3^<i>O</i>:<i>O</i>':<i>O</i>'']]
;
_space_group_IT_number 2
_symmetry_cell_setting triclinic
_symmetry_space_group_name_Hall '-P 1'
_symmetry_space_group_name_H-M 'P -1'
_atom_sites_solution_hydrogens geom
_atom_sites_solution_primary direct
_atom_sites_solution_secondary difmap
_audit_creation_method SHELXL-97
_cell_angle_alpha 99.688(2)
_cell_angle_beta 106.542(2)
_cell_angle_gamma 98.184(2)
_cell_formula_units_Z 2
_cell_length_a 8.6142(10)
_cell_length_b 9.0554(10)
_cell_length_c 12.1094(13)
_cell_measurement_reflns_used 5367
_cell_measurement_temperature 98.0(2)
_cell_measurement_theta_max 28.35
_cell_measurement_theta_min 2.33
_cell_volume 874.30(17)
_computing_cell_refinement 'SAINT (Bruker, 1998)'
_computing_data_collection 'SMART (Bruker, 1998)'
_computing_data_reduction 'SAINT (Bruker, 1998)'
_computing_molecular_graphics 'CrystalMaker (Palmer, 2006)'
_computing_publication_material 'SHELXTL (Sheldrick, 2008)'
_computing_structure_refinement 'SHELXL97 (Sheldrick, 2008)'
_computing_structure_solution 'SHELXS97 (Sheldrick, 2008)'
_diffrn_ambient_temperature 98(2)
_diffrn_measured_fraction_theta_full 0.988
_diffrn_measured_fraction_theta_max 0.988
_diffrn_measurement_device_type 'Bruker APEX CCD area-detector'
_diffrn_measurement_method '\f and \w scans'
_diffrn_radiation_monochromator graphite
_diffrn_radiation_source 'fine-focus sealed tube'
_diffrn_radiation_type MoK\a
_diffrn_radiation_wavelength 0.71073
_diffrn_reflns_av_R_equivalents 0.0181
_diffrn_reflns_av_sigmaI/netI 0.0248
_diffrn_reflns_limit_h_max 11
_diffrn_reflns_limit_h_min -11
_diffrn_reflns_limit_k_max 11
_diffrn_reflns_limit_k_min -11
_diffrn_reflns_limit_l_max 15
_diffrn_reflns_limit_l_min -15
_diffrn_reflns_number 8704
_diffrn_reflns_theta_full 28.08
_diffrn_reflns_theta_max 28.08
_diffrn_reflns_theta_min 1.80
_diffrn_standards_number 0
_exptl_absorpt_coefficient_mu 1.475
_exptl_absorpt_correction_T_max 0.747
_exptl_absorpt_correction_T_min 0.626
_exptl_absorpt_correction_type multi-scan
_exptl_absorpt_process_details '(SADABS; Bruker, 1998)'
_exptl_crystal_colour blue
_exptl_crystal_density_diffrn 1.823
_exptl_crystal_density_meas 1.81(2)
_exptl_crystal_density_method 'not measured'
_exptl_crystal_description block
_exptl_crystal_F_000 486
_exptl_crystal_size_max 0.35
_exptl_crystal_size_mid 0.30
_exptl_crystal_size_min 0.21
_refine_diff_density_max 0.711
_refine_diff_density_min -0.666
_refine_ls_extinction_method none
_refine_ls_goodness_of_fit_ref 1.089
_refine_ls_hydrogen_treatment constr
_refine_ls_matrix_type full
_refine_ls_number_parameters 262
_refine_ls_number_reflns 4190
_refine_ls_number_restraints 0
_refine_ls_restrained_S_all 1.089
_refine_ls_R_factor_all 0.0345
_refine_ls_R_factor_gt 0.0332
_refine_ls_shift/su_max 0.001
_refine_ls_shift/su_mean 0.000
_refine_ls_structure_factor_coef Fsqd
_refine_ls_weighting_details 'calc w=1/[\s^2^(Fo^2^)+(0.0425P)^2^+1.0147P] where P=(Fo^2^+2Fc^2^)/3'
_refine_ls_weighting_scheme calc
_refine_ls_wR_factor_gt 0.0857
_refine_ls_wR_factor_ref 0.0866
_reflns_number_gt 4042
_reflns_number_total 4190
_reflns_threshold_expression >2\s(I)
_cod_data_source_file pk2259.cif
_cod_data_source_block I
_cod_database_code 2227887
_cod_database_fobs_code 2227887

loop_
_symmetry_equiv_pos_as_xyz
'x, y, z'
'-x, -y, -z'

loop_
_atom_site_type_symbol
_atom_site_label
_atom_site_fract_x
_atom_site_fract_y
_atom_site_fract_z
_atom_site_U_iso_or_equiv
_atom_site_adp_type
_atom_site_calc_flag
_atom_site_refinement_flags
_atom_site_occupancy
_atom_site_disorder_assembly
_atom_site_disorder_group
Cu Cu1 0.32660(3) 0.82971(3) 0.58802(2) 0.01190(8) Uani d . 1 . .
P P1 0.32369(6) 1.03977(6) 0.85348(4) 0.01186(11) Uani d . 1 . .
P P2 -0.33649(6) 1.05190(6) 0.64714(4) 0.01144(11) Uani d . 1 . .
O O1 0.31787(17) 1.03279(17) 0.72590(12) 0.0148(3) Uani d . 1 . .
O O2 0.33003(18) 0.88390(17) 0.88644(13) 0.0163(3) Uani d . 1 . .
H H2 0.3720 0.8969 0.9599 0.025 Uiso calc R 1 . .
O O3 0.46333(18) 1.16671(18) 0.94061(13) 0.0162(3) Uani d . 1 . .
O O4 -0.43602(17) 0.89210(17) 0.62759(13) 0.0138(3) Uani d . 1 . .
O O5 -0.44080(17) 1.17467(17) 0.67394(13) 0.0151(3) Uani d . 1 . .
H H5 -0.5181 1.1348 0.6956 0.023 Uiso calc R 1 . .
O O6 -0.26911(17) 1.08135(18) 0.54895(13) 0.0151(3) Uani d . 1 . .
N N1 0.0864(2) 0.7410(2) 0.55889(15) 0.0134(3) Uani d . 1 . .
N N2 0.3570(2) 0.6720(2) 0.68729(15) 0.0138(3) Uani d . 1 . .
C C1 0.1322(2) 1.0872(2) 0.86658(17) 0.0124(4) Uani d . 1 . .
C C2 -0.0105(2) 1.0504(2) 0.76856(17) 0.0130(4) Uani d . 1 . .
H H2A -0.0062 1.0002 0.6943 0.016 Uiso calc R 1 . .
C C3 -0.1596(2) 1.0864(2) 0.77792(17) 0.0122(4) Uani d . 1 . .
C C4 -0.1667(2) 1.1571(2) 0.88791(18) 0.0145(4) Uani d . 1 . .
H H4 -0.2678 1.1808 0.8953 0.017 Uiso calc R 1 . .
C C5 -0.0249(3) 1.1930(2) 0.98692(18) 0.0160(4) Uani d . 1 . .
H H5A -0.0298 1.2404 1.0617 0.019 Uiso calc R 1 . .
C C6 0.1235(2) 1.1592(2) 0.97584(18) 0.0143(4) Uani d . 1 . .
H H6 0.2198 1.1853 1.0431 0.017 Uiso calc R 1 . .
C C7 -0.0474(3) 0.7773(2) 0.49048(18) 0.0153(4) Uani d . 1 . .
H H7 -0.0340 0.8447 0.4401 0.018 Uiso calc R 1 . .
C C8 -0.2076(3) 0.7190(3) 0.49042(19) 0.0184(4) Uani d . 1 . .
H H8 -0.3007 0.7471 0.4408 0.022 Uiso calc R 1 . .
C C9 -0.2286(3) 0.6210(3) 0.56286(19) 0.0179(4) Uani d . 1 . .
H H9 -0.3364 0.5812 0.5636 0.021 Uiso calc R 1 . .
C C10 -0.0895(3) 0.5798(2) 0.63595(18) 0.0154(4) Uani d . 1 . .
C C11 0.0661(2) 0.6437(2) 0.62948(18) 0.0134(4) Uani d . 1 . .
C C12 -0.0956(3) 0.4795(3) 0.7153(2) 0.0187(4) Uani d . 1 . .
H H12 -0.1994 0.4363 0.7209 0.022 Uiso calc R 1 . .
C C13 0.0445(3) 0.4451(3) 0.78248(19) 0.0192(4) Uani d . 1 . .
H H13 0.0370 0.3798 0.8353 0.023 Uiso calc R 1 . .
C C14 0.2038(3) 0.5059(2) 0.77509(18) 0.0165(4) Uani d . 1 . .
C C15 0.2133(3) 0.6059(2) 0.69964(18) 0.0138(4) Uani d . 1 . .
C C16 0.3533(3) 0.4700(3) 0.83802(19) 0.0194(4) Uani d . 1 . .
H H16 0.3534 0.4010 0.8891 0.023 Uiso calc R 1 . .
C C17 0.4990(3) 0.5359(3) 0.82459(19) 0.0192(4) Uani d . 1 . .
H H17 0.6005 0.5120 0.8659 0.023 Uiso calc R 1 . .
C C18 0.4971(3) 0.6387(2) 0.74959(18) 0.0166(4) Uani d . 1 . .
H H18 0.5988 0.6860 0.7430 0.020 Uiso calc R 1 . .

loop_
_atom_site_aniso_label
_atom_site_aniso_U_11
_atom_site_aniso_U_22
_atom_site_aniso_U_33
_atom_site_aniso_U_12
_atom_site_aniso_U_13
_atom_site_aniso_U_23
Cu1 0.00830(12) 0.01613(14) 0.01135(13) 0.00099(9) 0.00196(9) 0.00652(9)
P1 0.0083(2) 0.0170(3) 0.0100(2) 0.00289(18) 0.00145(18) 0.00446(19)
P2 0.0076(2) 0.0163(3) 0.0108(2) 0.00190(18) 0.00179(18) 0.00644(18)
O1 0.0121(6) 0.0218(8) 0.0115(7) 0.0033(6) 0.0042(5) 0.0056(6)
O2 0.0172(7) 0.0183(7) 0.0130(7) 0.0043(6) 0.0024(6) 0.0053(6)
O3 0.0107(6) 0.0199(8) 0.0160(7) 0.0019(6) 0.0014(5) 0.0044(6)
O4 0.0090(6) 0.0176(7) 0.0145(7) 0.0013(5) 0.0026(5) 0.0058(6)
O5 0.0109(6) 0.0186(7) 0.0172(7) 0.0041(6) 0.0038(5) 0.0080(6)
O6 0.0106(6) 0.0240(8) 0.0123(7) 0.0029(6) 0.0033(5) 0.0089(6)
N1 0.0130(8) 0.0138(8) 0.0129(8) 0.0012(6) 0.0035(6) 0.0039(6)
N2 0.0122(8) 0.0165(8) 0.0128(8) 0.0031(6) 0.0032(6) 0.0043(6)
C1 0.0102(8) 0.0153(9) 0.0126(9) 0.0028(7) 0.0028(7) 0.0063(7)
C2 0.0119(9) 0.0163(10) 0.0112(9) 0.0027(7) 0.0035(7) 0.0044(7)
C3 0.0094(8) 0.0153(9) 0.0113(9) 0.0006(7) 0.0020(7) 0.0053(7)
C4 0.0125(9) 0.0181(10) 0.0151(10) 0.0034(7) 0.0057(7) 0.0069(8)
C5 0.0161(9) 0.0202(10) 0.0122(9) 0.0036(8) 0.0051(8) 0.0041(8)
C6 0.0117(9) 0.0176(10) 0.0116(9) 0.0009(7) 0.0007(7) 0.0046(7)
C7 0.0138(9) 0.0169(10) 0.0142(9) 0.0024(8) 0.0029(7) 0.0043(8)
C8 0.0130(9) 0.0224(11) 0.0181(10) 0.0042(8) 0.0026(8) 0.0029(8)
C9 0.0125(9) 0.0200(10) 0.0196(10) -0.0002(8) 0.0063(8) 0.0007(8)
C10 0.0149(9) 0.0156(10) 0.0148(10) -0.0004(8) 0.0062(8) 0.0010(8)
C11 0.0136(9) 0.0132(9) 0.0132(9) 0.0009(7) 0.0049(7) 0.0023(7)
C12 0.0192(10) 0.0183(10) 0.0195(10) -0.0012(8) 0.0101(8) 0.0041(8)
C13 0.0248(11) 0.0171(10) 0.0166(10) -0.0012(8) 0.0092(8) 0.0060(8)
C14 0.0207(10) 0.0139(10) 0.0143(10) 0.0014(8) 0.0055(8) 0.0035(8)
C15 0.0152(9) 0.0139(9) 0.0119(9) 0.0018(7) 0.0040(7) 0.0030(7)
C16 0.0257(11) 0.0178(10) 0.0148(10) 0.0056(9) 0.0041(8) 0.0073(8)
C17 0.0201(10) 0.0207(11) 0.0158(10) 0.0069(8) 0.0018(8) 0.0061(8)
C18 0.0148(9) 0.0186(10) 0.0153(10) 0.0034(8) 0.0034(8) 0.0033(8)

loop_
_atom_type_symbol
_atom_type_description
_atom_type_scat_dispersion_real
_atom_type_scat_dispersion_imag
_atom_type_scat_source
C C 0.0033 0.0016 'International Tables Vol C Tables 4.2.6.8 and 6.1.1.4'
H H 0.0000 0.0000 'International Tables Vol C Tables 4.2.6.8 and 6.1.1.4'
N N 0.0061 0.0033 'International Tables Vol C Tables 4.2.6.8 and 6.1.1.4'
O O 0.0106 0.0060 'International Tables Vol C Tables 4.2.6.8 and 6.1.1.4'
P P 0.1023 0.0942 'International Tables Vol C Tables 4.2.6.8 and 6.1.1.4'
Cu Cu 0.3201 1.2651 'International Tables Vol C Tables 4.2.6.8 and 6.1.1.4'

loop_
_geom_angle_atom_site_label_1
_geom_angle_atom_site_label_2
_geom_angle_atom_site_label_3
_geom_angle_site_symmetry_1
_geom_angle_site_symmetry_3
_geom_angle
_geom_angle_publ_flag
O6 Cu1 O4 2_576 1_655 96.46(6) ?
O6 Cu1 N2 2_576 . 160.52(7) ?
O4 Cu1 N2 1_655 . 90.51(7) ?
O6 Cu1 N1 2_576 . 90.87(7) ?
O4 Cu1 N1 1_655 . 171.94(7) ?
N2 Cu1 N1 . . 81.49(7) ?
O6 Cu1 O1 2_576 . 98.12(6) ?
O4 Cu1 O1 1_655 . 91.46(6) ?
N2 Cu1 O1 . . 99.88(6) ?
N1 Cu1 O1 . . 90.82(6) ?
O1 P1 O2 . . 111.95(9) ?
O1 P1 O3 . . 112.39(9) ?
O2 P1 O3 . . 112.01(9) ?
O1 P1 C1 . . 107.19(9) ?
O2 P1 C1 . . 106.22(9) ?
O3 P1 C1 . . 106.62(9) ?
O6 P2 O4 . . 115.35(9) ?
O6 P2 O5 . . 110.16(8) ?
O4 P2 O5 . . 110.15(8) ?
O6 P2 C3 . . 106.07(9) ?
O4 P2 C3 . . 109.09(9) ?
O5 P2 C3 . . 105.48(9) ?
P1 O1 Cu1 . . 128.96(9) ?
P1 O2 H2 . . 109.5 ?
P2 O4 Cu1 . 1_455 127.78(9) ?
P2 O5 H5 . . 109.5 ?
P2 O6 Cu1 . 2_576 138.73(9) ?
C7 N1 C11 . . 118.57(18) ?
C7 N1 Cu1 . . 128.72(15) ?
C11 N1 Cu1 . . 112.34(13) ?
C18 N2 C15 . . 118.12(18) ?
C18 N2 Cu1 . . 128.83(15) ?
C15 N2 Cu1 . . 112.63(13) ?
C2 C1 C6 . . 118.83(18) ?
C2 C1 P1 . . 120.67(15) ?
C6 C1 P1 . . 120.50(15) ?
C1 C2 C3 . . 121.07(18) ?
C1 C2 H2A . . 119.5 ?
C3 C2 H2A . . 119.5 ?
C4 C3 C2 . . 119.43(18) ?
C4 C3 P2 . . 120.71(15) ?
C2 C3 P2 . . 119.75(15) ?
C5 C4 C3 . . 119.92(18) ?
C5 C4 H4 . . 120.0 ?
C3 C4 H4 . . 120.0 ?
C6 C5 C4 . . 120.02(19) ?
C6 C5 H5A . . 120.0 ?
C4 C5 H5A . . 120.0 ?
C5 C6 C1 . . 120.71(19) ?
C5 C6 H6 . . 119.6 ?
C1 C6 H6 . . 119.6 ?
N1 C7 C8 . . 122.1(2) ?
N1 C7 H7 . . 118.9 ?
C8 C7 H7 . . 118.9 ?
C9 C8 C7 . . 119.4(2) ?
C9 C8 H8 . . 120.3 ?
C7 C8 H8 . . 120.3 ?
C8 C9 C10 . . 119.79(19) ?
C8 C9 H9 . . 120.1 ?
C10 C9 H9 . . 120.1 ?
C11 C10 C9 . . 116.6(2) ?
C11 C10 C12 . . 118.5(2) ?
C9 C10 C12 . . 124.91(19) ?
N1 C11 C10 . . 123.45(19) ?
N1 C11 C15 . . 116.48(18) ?
C10 C11 C15 . . 120.06(19) ?
C13 C12 C10 . . 121.23(19) ?
C13 C12 H12 . . 119.4 ?
C10 C12 H12 . . 119.4 ?
C12 C13 C14 . . 121.2(2) ?
C12 C13 H13 . . 119.4 ?
C14 C13 H13 . . 119.4 ?
C15 C14 C16 . . 117.0(2) ?
C15 C14 C13 . . 118.7(2) ?
C16 C14 C13 . . 124.3(2) ?
N2 C15 C14 . . 123.71(19) ?
N2 C15 C11 . . 115.95(18) ?
C14 C15 C11 . . 120.34(19) ?
C17 C16 C14 . . 119.2(2) ?
C17 C16 H16 . . 120.4 ?
C14 C16 H16 . . 120.4 ?
C16 C17 C18 . . 119.7(2) ?
C16 C17 H17 . . 120.1 ?
C18 C17 H17 . . 120.1 ?
N2 C18 C17 . . 122.1(2) ?
N2 C18 H18 . . 118.9 ?
C17 C18 H18 . . 118.9 ?

loop_
_geom_bond_atom_site_label_1
_geom_bond_atom_site_label_2
_geom_bond_site_symmetry_2
_geom_bond_distance
_geom_bond_publ_flag
Cu1 O6 2_576 1.9339(15) ?
Cu1 O4 1_655 1.9371(14) ?
Cu1 N2 . 2.0142(18) ?
Cu1 N1 . 2.0166(17) ?
Cu1 O1 . 2.2918(15) ?
P1 O1 . 1.5215(15) ?
P1 O2 . 1.5341(16) ?
P1 O3 . 1.5352(16) ?
P1 C1 . 1.805(2) ?
P2 O6 . 1.5092(15) ?
P2 O4 . 1.5169(15) ?
P2 O5 . 1.5741(15) ?
P2 C3 . 1.803(2) ?
O2 H2 . 0.8400 ?
O4 Cu1 1_455 1.9371(14) ?
O5 H5 . 0.8400 ?
O6 Cu1 2_576 1.9340(15) ?
N1 C7 . 1.333(3) ?
N1 C11 . 1.354(3) ?
N2 C18 . 1.333(3) ?
N2 C15 . 1.356(3) ?
C1 C2 . 1.396(3) ?
C1 C6 . 1.401(3) ?
C2 C3 . 1.400(3) ?
C2 H2A . 0.9500 ?
C3 C4 . 1.399(3) ?
C4 C5 . 1.399(3) ?
C4 H4 . 0.9500 ?
C5 C6 . 1.393(3) ?
C5 H5A . 0.9500 ?
C6 H6 . 0.9500 ?
C7 C8 . 1.406(3) ?
C7 H7 . 0.9500 ?
C8 C9 . 1.377(3) ?
C8 H8 . 0.9500 ?
C9 C10 . 1.411(3) ?
C9 H9 . 0.9500 ?
C10 C11 . 1.411(3) ?
C10 C12 . 1.435(3) ?
C11 C15 . 1.433(3) ?
C12 C13 . 1.360(3) ?
C12 H12 . 0.9500 ?
C13 C14 . 1.437(3) ?
C13 H13 . 0.9500 ?
C14 C15 . 1.400(3) ?
C14 C16 . 1.410(3) ?
C16 C17 . 1.376(3) ?
C16 H16 . 0.9500 ?
C17 C18 . 1.404(3) ?
C17 H17 . 0.9500 ?
C18 H18 . 0.9500 ?

loop_
_geom_hbond_atom_site_label_D
_geom_hbond_atom_site_label_H
_geom_hbond_atom_site_label_A
_geom_hbond_site_symmetry_A
_geom_hbond_distance_DH
_geom_hbond_distance_HA
_geom_hbond_distance_DA
_geom_hbond_angle_DHA
O2 H2 O3 2_677 0.84 1.81 2.489(2) 136.4
O5 H5 O1 1_455 0.84 1.74 2.574(2) 172.8

loop_
_geom_torsion_atom_site_label_1
_geom_torsion_atom_site_label_2
_geom_torsion_atom_site_label_3
_geom_torsion_atom_site_label_4
_geom_torsion_site_symmetry_1
_geom_torsion_site_symmetry_2
_geom_torsion_site_symmetry_3
_geom_torsion_site_symmetry_4
_geom_torsion
_geom_torsion_publ_flag
O2 P1 O1 Cu1 . . . . -2.35(13) ?
O3 P1 O1 Cu1 . . . . 124.73(10) ?
C1 P1 O1 Cu1 . . . . -118.45(11) ?
O6 Cu1 O1 P1 2_576 . . . 169.38(10) ?
O4 Cu1 O1 P1 1_655 . . . -93.88(11) ?
N2 Cu1 O1 P1 . . . . -3.11(12) ?
N1 Cu1 O1 P1 . . . . 78.39(11) ?
O6 P2 O4 Cu1 . . . 1_455 -106.17(11) ?
O5 P2 O4 Cu1 . . . 1_455 19.28(13) ?
C3 P2 O4 Cu1 . . . 1_455 134.62(11) ?
O4 P2 O6 Cu1 . . . 2_576 97.16(15) ?
O5 P2 O6 Cu1 . . . 2_576 -28.29(17) ?
C3 P2 O6 Cu1 . . . 2_576 -141.97(14) ?
O6 Cu1 N1 C7 2_576 . . . -16.18(18) ?
N2 Cu1 N1 C7 . . . . -178.19(19) ?
O1 Cu1 N1 C7 . . . . 81.95(18) ?
O6 Cu1 N1 C11 2_576 . . . 171.00(14) ?
N2 Cu1 N1 C11 . . . . 9.00(14) ?
O1 Cu1 N1 C11 . . . . -90.87(14) ?
O6 Cu1 N2 C18 2_576 . . . 110.8(2) ?
O4 Cu1 N2 C18 1_655 . . . -0.45(18) ?
N1 Cu1 N2 C18 . . . . 178.63(19) ?
O1 Cu1 N2 C18 . . . . -92.02(18) ?
O6 Cu1 N2 C15 2_576 . . . -76.9(2) ?
O4 Cu1 N2 C15 1_655 . . . 171.83(14) ?
N1 Cu1 N2 C15 . . . . -9.08(14) ?
O1 Cu1 N2 C15 . . . . 80.27(14) ?
O1 P1 C1 C2 . . . . 26.20(19) ?
O2 P1 C1 C2 . . . . -93.64(17) ?
O3 P1 C1 C2 . . . . 146.75(16) ?
O1 P1 C1 C6 . . . . -154.87(16) ?
O2 P1 C1 C6 . . . . 85.30(18) ?
O3 P1 C1 C6 . . . . -34.31(19) ?
C6 C1 C2 C3 . . . . 0.9(3) ?
P1 C1 C2 C3 . . . . 179.87(16) ?
C1 C2 C3 C4 . . . . -1.5(3) ?
C1 C2 C3 P2 . . . . 174.77(16) ?
O6 P2 C3 C4 . . . . 141.91(17) ?
O4 P2 C3 C4 . . . . -93.26(18) ?
O5 P2 C3 C4 . . . . 25.05(19) ?
O6 P2 C3 C2 . . . . -34.34(19) ?
O4 P2 C3 C2 . . . . 90.49(17) ?
O5 P2 C3 C2 . . . . -151.21(16) ?
C2 C3 C4 C5 . . . . 0.9(3) ?
P2 C3 C4 C5 . . . . -175.41(16) ?
C3 C4 C5 C6 . . . . 0.4(3) ?
C4 C5 C6 C1 . . . . -1.0(3) ?
C2 C1 C6 C5 . . . . 0.4(3) ?
P1 C1 C6 C5 . . . . -178.59(16) ?
C11 N1 C7 C8 . . . . 0.7(3) ?
Cu1 N1 C7 C8 . . . . -171.75(16) ?
N1 C7 C8 C9 . . . . -0.1(3) ?
C7 C8 C9 C10 . . . . -0.2(3) ?
C8 C9 C10 C11 . . . . -0.1(3) ?
C8 C9 C10 C12 . . . . 179.7(2) ?
C7 N1 C11 C10 . . . . -1.0(3) ?
Cu1 N1 C11 C10 . . . . 172.65(16) ?
C7 N1 C11 C15 . . . . 178.83(18) ?
Cu1 N1 C11 C15 . . . . -7.6(2) ?
C9 C10 C11 N1 . . . . 0.7(3) ?
C12 C10 C11 N1 . . . . -179.16(19) ?
C9 C10 C11 C15 . . . . -179.11(18) ?
C12 C10 C11 C15 . . . . 1.0(3) ?
C11 C10 C12 C13 . . . . -0.4(3) ?
C9 C10 C12 C13 . . . . 179.7(2) ?
C10 C12 C13 C14 . . . . -1.1(3) ?
C12 C13 C14 C15 . . . . 2.0(3) ?
C12 C13 C14 C16 . . . . -177.0(2) ?
C18 N2 C15 C14 . . . . 0.7(3) ?
Cu1 N2 C15 C14 . . . . -172.44(16) ?
C18 N2 C15 C11 . . . . -179.11(18) ?
Cu1 N2 C15 C11 . . . . 7.7(2) ?
C16 C14 C15 N2 . . . . -2.1(3) ?
C13 C14 C15 N2 . . . . 178.79(19) ?
C16 C14 C15 C11 . . . . 177.76(19) ?
C13 C14 C15 C11 . . . . -1.4(3) ?
N1 C11 C15 N2 . . . . -0.1(3) ?
C10 C11 C15 N2 . . . . 179.72(18) ?
N1 C11 C15 C14 . . . . -179.95(18) ?
C10 C11 C15 C14 . . . . -0.1(3) ?
C15 C14 C16 C17 . . . . 1.3(3) ?
C13 C14 C16 C17 . . . . -179.6(2) ?
C14 C16 C17 C18 . . . . 0.6(3) ?
C15 N2 C18 C17 . . . . 1.3(3) ?
Cu1 N2 C18 C17 . . . . 173.27(16) ?
C16 C17 C18 N2 . . . . -2.0(3) ?
